data_7118606
loop_
_publ_author_name
'Itazaki, Masumi'
'Katsube, Shinya'
'Kamitani, Masahiro'
'Nakazawa, Hiroshi'

_publ_section_title
;
 Synthesis of vinylphosphines and unsymmetric diphosphines: iron-catalyzed
 selective hydrophosphination reaction of alkynes and vinylphosphines with
 secondary phosphines.
;
_journal_issue 15
_journal_name_full 'Chemical communications (Cambridge, England)'
_journal_page_first 3163
_journal_page_last 3166
_journal_paper_doi 10.1039/c5cc10185a
_journal_volume 52
_journal_year 2016
_chemical_formula_moiety 'C35 H36 Fe O P2'
_chemical_formula_sum 'C35 H36 Fe O P2'
_chemical_formula_weight 590.43
_space_group_IT_number 2
_symmetry_cell_setting triclinic
_symmetry_Int_Tables_number 2
_symmetry_space_group_name_Hall '-P 1'
_symmetry_space_group_name_H-M 'P -1'
_audit_update_record
;
2015-12-10 deposited with the CCDC.
2016-01-14 downloaded from the CCDC.
;
_cell_angle_alpha 81.455(7)
_cell_angle_beta 88.558(7)
_cell_angle_gamma 63.176(4)
_cell_formula_units_Z 2
_cell_length_a 10.82650(10)
_cell_length_b 11.9861(0)
_cell_length_c 13.0692(4)
_cell_measurement_reflns_used 3770
_cell_measurement_temperature 200(2)
_cell_measurement_theta_max 27.4778
_cell_measurement_theta_min 2.1103
_cell_volume 1494.98(8)
_computing_cell_refinement 'CrystalClear (Rigaku, 2001)'
_computing_data_collection 'CrystalClear (Rigaku, 2001)'
_computing_data_reduction 'CrystalClear (Rigaku, 2001)'
_computing_molecular_graphics 'Ortep-3 for Windows (Farrugia, 1997)'
_computing_publication_material SHELXL97
_computing_structure_refinement 'SHELXL-97 (Sheldrick, 1997)'
_computing_structure_solution 'SIR97 (Altomare <i>et al.</i>,  1999)'
_diffrn_ambient_temperature 200(2)
_diffrn_detector_area_resol_mean 7.32
_diffrn_measured_fraction_theta_full 0.982
_diffrn_measured_fraction_theta_max 0.959
_diffrn_measurement_details
;
scan:
    Number of images: 600
               Slice: -80.0000 - 100.0000
         Image width: 0.3000
            Exp time: 5.0000
       Rotation axis: Phi
               Omega: 0.0000
                 Chi: 0.0000
                 Phi: 0.0000
                 XTD: 55.4107
              2theta: 25.0389
scan:
    Number of images: 200
               Slice: -15.0000 - 45.0000
         Image width: 0.3000
            Exp time: 5.0000
       Rotation axis: Omega
               Omega: 0.0000
                 Chi: 90.0000
                 Phi: 0.0000
                 XTD: 55.4107
              2theta: 25.0389
scan:
    Number of images: 200
               Slice: -15.0000 - 45.0000
         Image width: 0.3000
            Exp time: 5.0000
       Rotation axis: Omega
               Omega: 0.0000
                 Chi: 90.0000
                 Phi: 90.0000
                 XTD: 55.4107
              2theta: 25.0389
scan:
    Number of images: 200
               Slice: -15.0000 - 45.0000
         Image width: 0.3000
            Exp time: 5.0000
       Rotation axis: Omega
               Omega: 0.0000
                 Chi: 90.0000
                 Phi: 180.0000
                 XTD: 55.4107
              2theta: 25.0389
scan:
    Number of images: 200
               Slice: -15.0000 - 45.0000
         Image width: 0.3000
            Exp time: 5.0000
       Rotation axis: Omega
               Omega: 0.0000
                 Chi: 90.0000
                 Phi: 270.0000
                 XTD: 55.4107
              2theta: 25.0389
scan:
    Number of images: 197
               Slice: -15.0000 - 44.1000
         Image width: 0.3000
            Exp time: 5.0000
       Rotation axis: Omega
               Omega: 0.0000
                 Chi: 45.0000
                 Phi: 0.0000
                 XTD: 55.4107
              2theta: 25.0389
scan:
    Number of images: 197
               Slice: -15.0000 - 44.1000
         Image width: 0.3000
            Exp time: 5.0000
       Rotation axis: Omega
               Omega: 0.0000
                 Chi: 45.0000
                 Phi: 90.0000
                 XTD: 55.4107
              2theta: 25.0389
scan:
    Number of images: 197
               Slice: -15.0000 - 44.1000
         Image width: 0.3000
            Exp time: 5.0000
       Rotation axis: Omega
               Omega: 0.0000
                 Chi: 45.0000
                 Phi: 180.0000
                 XTD: 55.4107
              2theta: 25.0389
scan:
    Number of images: 197
               Slice: -15.0000 - 44.1000
         Image width: 0.3000
            Exp time: 5.0000
       Rotation axis: Omega
               Omega: 0.0000
                 Chi: 45.0000
                 Phi: 270.0000
                 XTD: 55.4107
              2theta: 25.0389

;
_diffrn_measurement_device 'Mercury CCD (2x2 bin mode)'
_diffrn_measurement_device_details 'AFC7: Eulerian 3-circle'
_diffrn_measurement_device_type 'Rigaku/MSC Mercury CCD'
_diffrn_measurement_method '\w and \f'
_diffrn_radiation_detector CCD
_diffrn_radiation_monochromator 'Graphite Monochromator'
_diffrn_radiation_source 'Rotating Anode'
_diffrn_radiation_type MoK\a
_diffrn_radiation_wavelength 0.71070
_diffrn_reflns_av_R_equivalents 0.0176
_diffrn_reflns_av_sigmaI/netI 0.0213
_diffrn_reflns_limit_h_max 11
_diffrn_reflns_limit_h_min -14
_diffrn_reflns_limit_k_max 15
_diffrn_reflns_limit_k_min -15
_diffrn_reflns_limit_l_max 16
_diffrn_reflns_limit_l_min -16
_diffrn_reflns_number 16586
_diffrn_reflns_reduction_process 'Lp corrections applied'
_diffrn_reflns_theta_full 25.00
_diffrn_reflns_theta_max 27.48
_diffrn_reflns_theta_min 2.69
_diffrn_source_current 150.0000
_diffrn_source_power 7.5000
_diffrn_source_voltage 50.0000
_exptl_absorpt_coefficient_mu 0.638
_exptl_absorpt_correction_T_max 0.8317
_exptl_absorpt_correction_T_min 0.8076
_exptl_absorpt_correction_type multi-scan
_exptl_absorpt_process_details '(Jacobson, 1998)'
_exptl_crystal_colour Red
_exptl_crystal_density_diffrn 1.312
_exptl_crystal_density_method 'not measured'
_exptl_crystal_description Prism
_exptl_crystal_F_000 620
_exptl_crystal_preparation 'mounted on the CryoLoop with Palaton oil and placed in N2 stream at 200(2) K'
_exptl_crystal_size_max 0.35
_exptl_crystal_size_mid 0.35
_exptl_crystal_size_min 0.30
_refine_diff_density_max 0.316
_refine_diff_density_min -0.335
_refine_diff_density_rms 0.052
_refine_ls_extinction_method none
_refine_ls_goodness_of_fit_ref 1.059
_refine_ls_hydrogen_treatment mixed
_refine_ls_matrix_type full
_refine_ls_number_parameters 367
_refine_ls_number_reflns 6571
_refine_ls_number_restraints 0
_refine_ls_restrained_S_all 1.059
_refine_ls_R_factor_all 0.0373
_refine_ls_R_factor_gt 0.0345
_refine_ls_shift/su_max 0.001
_refine_ls_shift/su_mean 0.000
_refine_ls_structure_factor_coef Fsqd
_refine_ls_weighting_details 'calc w=1/[\s^2^(Fo^2^)+(0.0492P)^2^+0.5557P] where P=(Fo^2^+2Fc^2^)/3'
_refine_ls_weighting_scheme calc
_refine_ls_wR_factor_gt 0.0890
_refine_ls_wR_factor_ref 0.0919
_reflns_number_gt 6131
_reflns_number_total 6571
_reflns_threshold_expression >2sigma(I)
_cod_data_source_file c5cc10185a2.cif
_cod_data_source_block KSY-156
_cod_depositor_comments
;
The following automatic conversions were performed:

'_exptl_absorpt_correction_type' value 'Multi-scan' changed to
'multi-scan' according to
/usr/data/users/saulius/crontab/automatic-downloads/rss-feeds/RSC/lib/dictionaries/cif_core.dic
dictionary named 'cif_core.dic' version 2.4.2 from 2011-04-26.

Automatic conversion script
Id: cif_fix_values 4268 2015-11-12 08:31:59Z antanas 

 Adding full bibliography for 7118599--7118607.cif.
;
_cod_original_cell_volume 1494.99(5)
_cod_original_sg_symbol_H-M P-1
_cod_database_code 7118606

loop_
_symmetry_equiv_pos_as_xyz
'x, y, z'
'-x, -y, -z'

loop_
_atom_site_label
_atom_site_type_symbol
_atom_site_fract_x
_atom_site_fract_y
_atom_site_fract_z
_atom_site_U_iso_or_equiv
_atom_site_adp_type
_atom_site_occupancy
_atom_site_symmetry_multiplicity
_atom_site_calc_flag
_atom_site_refinement_flags
_atom_site_disorder_assembly
_atom_site_disorder_group
Fe1 Fe 0.25916(2) 0.099859(19) 0.737799(16) 0.02216(7) Uani 1 1 d . A .
C1 C 0.46376(16) -0.04209(15) 0.72963(13) 0.0296(3) Uani 1 1 d . . .
C2 C 0.36920(17) -0.08874(15) 0.70610(13) 0.0293(3) Uani 1 1 d . . .
C3 C 0.28872(17) -0.01117(16) 0.61512(13) 0.0313(3) Uani 1 1 d . . .
C4 C 0.33241(17) 0.08342(16) 0.58265(12) 0.0315(3) Uani 1 1 d . . .
C5 C 0.44094(17) 0.06422(16) 0.65347(13) 0.0309(3) Uani 1 1 d . . .
C6 C 0.57634(18) -0.10368(18) 0.81383(16) 0.0419(4) Uani 1 1 d . . .
H6A H 0.6532 -0.1779 0.7920 0.063 Uiso 1 1 calc R . .
H6B H 0.5397 -0.1300 0.8771 0.063 Uiso 1 1 calc R . .
H6C H 0.6096 -0.0433 0.8273 0.063 Uiso 1 1 calc R . .
C7 C 0.3687(2) -0.20822(17) 0.75911(17) 0.0426(4) Uani 1 1 d . . .
H7A H 0.2765 -0.2028 0.7500 0.064 Uiso 1 1 calc R . .
H7B H 0.3922 -0.2198 0.8331 0.064 Uiso 1 1 calc R . .
H7C H 0.4373 -0.2802 0.7288 0.064 Uiso 1 1 calc R . .
C8 C 0.1885(2) -0.0373(2) 0.55738(16) 0.0453(5) Uani 1 1 d . . .
H8A H 0.1217 0.0412 0.5155 0.068 Uiso 1 1 calc R . .
H8B H 0.1390 -0.0704 0.6070 0.068 Uiso 1 1 calc R . .
H8C H 0.2393 -0.0999 0.5120 0.068 Uiso 1 1 calc R . .
C9 C 0.2905(2) 0.1781(2) 0.48530(14) 0.0464(5) Uani 1 1 d . . .
H9A H 0.3697 0.1577 0.4408 0.070 Uiso 1 1 calc R . .
H9B H 0.2602 0.2630 0.5028 0.070 Uiso 1 1 calc R . .
H9C H 0.2143 0.1755 0.4486 0.070 Uiso 1 1 calc R . .
C10 C 0.5273(2) 0.1333(2) 0.63666(17) 0.0455(5) Uani 1 1 d . . .
H10A H 0.5910 0.1092 0.6970 0.068 Uiso 1 1 calc R . .
H10B H 0.4669 0.2247 0.6272 0.068 Uiso 1 1 calc R . .
H10C H 0.5807 0.1112 0.5747 0.068 Uiso 1 1 calc R . .
C11 C 0.27488(16) 0.08220(14) 0.87116(13) 0.0283(3) Uani 1 1 d . . .
O1 O 0.28582(15) 0.06651(13) 0.96113(9) 0.0430(3) Uani 1 1 d . . .
P1 P 0.04282(4) 0.14091(4) 0.75671(3) 0.02634(10) Uani 1 1 d . . .
H1P H -0.013(2) 0.201(2) 0.8380(16) 0.042(6) Uiso 1 1 d . . .
C12 C -0.0952(10) 0.2341(9) 0.6499(7) 0.0301(13) Uani 0.50 1 d P A 1
C13 C -0.0607(8) 0.2747(11) 0.5539(8) 0.0409(13) Uani 0.50 1 d P A 1
H13A H 0.0340 0.2499 0.5399 0.049 Uiso 0.50 1 calc PR A 1
C14 C -0.1623(11) 0.3510(9) 0.4779(6) 0.0600(17) Uani 0.50 1 d P A 1
H14A H -0.1382 0.3780 0.4117 0.072 Uiso 0.50 1 calc PR A 1
C15 C -0.2979(9) 0.3870(7) 0.4995(7) 0.074(2) Uani 0.50 1 d P A 1
H15A H -0.3682 0.4385 0.4473 0.089 Uiso 0.50 1 calc PR A 1
C16 C -0.3347(9) 0.3504(8) 0.5953(8) 0.071(2) Uani 0.50 1 d P A 1
H16A H -0.4297 0.3783 0.6093 0.085 Uiso 0.50 1 calc PR A 1
C17 C -0.2334(11) 0.2728(8) 0.6713(6) 0.0456(16) Uani 0.50 1 d P A 1
H17A H -0.2582 0.2463 0.7374 0.055 Uiso 0.50 1 calc PR A 1
C18 C 0.01171(16) 0.00258(15) 0.79440(12) 0.0280(3) Uani 1 1 d . A .
C19 C -0.05977(19) -0.03424(18) 0.73115(14) 0.0365(4) Uani 1 1 d . . .
H19A H -0.1017 0.0173 0.6670 0.044 Uiso 1 1 calc R A .
C20 C -0.0707(2) -0.1453(2) 0.76049(16) 0.0438(4) Uani 1 1 d . A .
H20A H -0.1182 -0.1701 0.7156 0.053 Uiso 1 1 calc R . .
C21 C -0.0135(2) -0.21991(19) 0.85396(16) 0.0438(4) Uani 1 1 d . . .
H21A H -0.0216 -0.2957 0.8739 0.053 Uiso 1 1 calc R A .
C22 C 0.0563(2) -0.18344(18) 0.91887(15) 0.0404(4) Uani 1 1 d . A .
H22A H 0.0954 -0.2341 0.9839 0.048 Uiso 1 1 calc R . .
C23 C 0.06940(18) -0.07345(17) 0.88954(13) 0.0337(4) Uani 1 1 d . . .
H23A H 0.1179 -0.0495 0.9344 0.040 Uiso 1 1 calc R A .
P2 P 0.21147(4) 0.31002(4) 0.72090(3) 0.02742(10) Uani 1 1 d . . .
C24 C 0.32582(18) 0.33327(15) 0.80918(13) 0.0308(3) Uani 1 1 d . A .
C25 C 0.44508(19) 0.23679(17) 0.86227(15) 0.0363(4) Uani 1 1 d . . .
H25A H 0.4639 0.1513 0.8624 0.044 Uiso 1 1 calc R A .
C26 C 0.5370(2) 0.2621(2) 0.91489(16) 0.0436(4) Uani 1 1 d . A .
H26A H 0.6181 0.1943 0.9495 0.052 Uiso 1 1 calc R . .
C27 C 0.5114(2) 0.3851(2) 0.91722(17) 0.0498(5) Uani 1 1 d . . .
H27A H 0.5748 0.4028 0.9524 0.060 Uiso 1 1 calc R A .
C28 C 0.3916(3) 0.4829(2) 0.86743(18) 0.0521(5) Uani 1 1 d . A .
H28A H 0.3718 0.5681 0.8702 0.063 Uiso 1 1 calc R . .
C29 C 0.3004(2) 0.45817(17) 0.81375(15) 0.0398(4) Uani 1 1 d . . .
H29A H 0.2196 0.5266 0.7795 0.048 Uiso 1 1 calc R A .
C30 C 0.04406(17) 0.40837(14) 0.77467(13) 0.0314(3) Uani 1 1 d . A .
C31 C 0.02053(19) 0.40167(16) 0.88060(14) 0.0358(4) Uani 1 1 d . . .
H31A H 0.0947 0.3476 0.9292 0.043 Uiso 1 1 calc R A .
C32 C -0.1100(2) 0.47320(17) 0.91568(16) 0.0438(5) Uani 1 1 d . A .
H32A H -0.1241 0.4682 0.9879 0.053 Uiso 1 1 calc R . .
C33 C -0.2192(2) 0.55133(18) 0.84631(19) 0.0521(6) Uani 1 1 d . . .
H33A H -0.3089 0.5981 0.8704 0.063 Uiso 1 1 calc R A .
C34 C -0.1974(2) 0.56126(19) 0.74164(19) 0.0553(6) Uani 1 1 d . A .
H34A H -0.2721 0.6162 0.6937 0.066 Uiso 1 1 calc R . .
C35 C -0.0667(2) 0.49126(17) 0.70583(16) 0.0425(4) Uani 1 1 d . . .
H35A H -0.0527 0.5000 0.6336 0.051 Uiso 1 1 calc R A .
C12B C -0.0958(9) 0.2485(9) 0.6691(7) 0.0301(13) Uani 0.50 1 d PG A 2
C13B C -0.0667(7) 0.2936(10) 0.5720(7) 0.0409(13) Uani 0.50 1 d PG A 2
H13B H 0.0265 0.2635 0.5521 0.049 Uiso 0.50 1 calc PR A 2
C14B C -0.1741(9) 0.3827(8) 0.5039(5) 0.0600(17) Uani 0.50 1 d PG A 2
H14B H -0.1542 0.4135 0.4375 0.072 Uiso 0.50 1 calc PR A 2
C15B C -0.3105(8) 0.4268(6) 0.5330(5) 0.074(2) Uani 0.50 1 d PG A 2
H15B H -0.3839 0.4877 0.4865 0.089 Uiso 0.50 1 calc PR A 2
C16B C -0.3395(7) 0.3817(7) 0.6302(6) 0.071(2) Uani 0.50 1 d PG A 2
H16B H -0.4328 0.4119 0.6501 0.085 Uiso 0.50 1 calc PR A 2
C17B C -0.2322(10) 0.2926(8) 0.6982(5) 0.0456(16) Uani 0.50 1 d PG A 2
H17B H -0.2520 0.2618 0.7646 0.055 Uiso 0.50 1 calc PR A 2

loop_
_atom_site_aniso_label
_atom_site_aniso_U_11
_atom_site_aniso_U_22
_atom_site_aniso_U_33
_atom_site_aniso_U_23
_atom_site_aniso_U_13
_atom_site_aniso_U_12
Fe1 0.02179(12) 0.02294(12) 0.02240(12) -0.00525(8) 0.00357(8) -0.01030(9)
C1 0.0230(7) 0.0262(7) 0.0380(9) -0.0115(6) 0.0063(6) -0.0080(6)
C2 0.0299(8) 0.0250(7) 0.0351(8) -0.0120(6) 0.0101(6) -0.0124(6)
C3 0.0313(8) 0.0378(9) 0.0301(8) -0.0179(7) 0.0094(6) -0.0170(7)
C4 0.0335(8) 0.0361(8) 0.0262(8) -0.0110(6) 0.0116(6) -0.0157(7)
C5 0.0281(8) 0.0322(8) 0.0371(9) -0.0141(7) 0.0134(6) -0.0157(7)
C6 0.0274(8) 0.0357(9) 0.0545(11) -0.0093(8) -0.0049(8) -0.0061(7)
C7 0.0458(10) 0.0292(8) 0.0557(12) -0.0123(8) 0.0147(9) -0.0184(8)
C8 0.0457(11) 0.0653(13) 0.0405(10) -0.0277(9) 0.0093(8) -0.0333(10)
C9 0.0560(12) 0.0514(11) 0.0272(9) -0.0046(8) 0.0122(8) -0.0211(9)
C10 0.0428(10) 0.0504(11) 0.0582(12) -0.0221(9) 0.0248(9) -0.0311(9)
C11 0.0276(7) 0.0257(7) 0.0322(8) -0.0059(6) 0.0015(6) -0.0121(6)
O1 0.0536(8) 0.0545(8) 0.0253(6) -0.0045(5) -0.0008(5) -0.0286(7)
P1 0.02313(19) 0.0277(2) 0.0282(2) -0.00392(15) 0.00421(15) -0.01172(15)
C12 0.0274(8) 0.0285(19) 0.036(3) -0.0041(18) -0.0057(15) -0.0138(10)
C13 0.0411(12) 0.047(3) 0.033(3) -0.0015(19) -0.0086(13) -0.0196(13)
C14 0.067(2) 0.064(4) 0.043(3) 0.010(3) -0.026(2) -0.029(3)
C15 0.051(2) 0.060(4) 0.095(5) 0.018(3) -0.041(3) -0.018(3)
C16 0.0306(13) 0.052(4) 0.118(6) 0.013(3) -0.022(3) -0.014(2)
C17 0.0303(10) 0.039(3) 0.066(4) 0.000(2) -0.004(2) -0.0164(16)
C18 0.0260(7) 0.0311(8) 0.0295(8) -0.0055(6) 0.0073(6) -0.0151(6)
C19 0.0358(9) 0.0443(10) 0.0346(9) -0.0042(7) 0.0006(7) -0.0232(8)
C20 0.0486(11) 0.0539(11) 0.0444(11) -0.0127(9) 0.0040(8) -0.0352(10)
C21 0.0528(11) 0.0406(10) 0.0493(11) -0.0089(8) 0.0126(9) -0.0307(9)
C22 0.0495(11) 0.0393(9) 0.0346(9) -0.0004(7) 0.0074(8) -0.0238(8)
C23 0.0380(9) 0.0403(9) 0.0273(8) -0.0052(7) 0.0048(7) -0.0218(7)
P2 0.0304(2) 0.02299(19) 0.0273(2) -0.00334(15) 0.00490(15) -0.01108(16)
C24 0.0377(9) 0.0290(8) 0.0309(8) -0.0084(6) 0.0096(7) -0.0187(7)
C25 0.0390(9) 0.0304(8) 0.0445(10) -0.0099(7) 0.0034(7) -0.0190(7)
C26 0.0435(10) 0.0452(10) 0.0489(11) -0.0102(9) -0.0002(8) -0.0251(9)
C27 0.0647(13) 0.0552(12) 0.0493(12) -0.0151(10) 0.0025(10) -0.0421(11)
C28 0.0787(15) 0.0375(10) 0.0541(12) -0.0113(9) 0.0037(11) -0.0372(11)
C29 0.0558(11) 0.0296(8) 0.0390(10) -0.0057(7) 0.0046(8) -0.0238(8)
C30 0.0342(8) 0.0202(7) 0.0369(9) -0.0032(6) 0.0071(7) -0.0104(6)
C31 0.0398(9) 0.0243(8) 0.0385(9) -0.0045(7) 0.0080(7) -0.0107(7)
C32 0.0526(11) 0.0282(8) 0.0495(11) -0.0108(8) 0.0224(9) -0.0170(8)
C33 0.0404(10) 0.0283(9) 0.0731(15) -0.0039(9) 0.0209(10) -0.0049(8)
C34 0.0397(11) 0.0346(10) 0.0685(15) 0.0076(9) 0.0016(10) -0.0013(8)
C35 0.0404(10) 0.0301(9) 0.0442(10) 0.0027(7) 0.0042(8) -0.0075(7)
C12B 0.0274(8) 0.0285(19) 0.036(3) -0.0041(18) -0.0057(15) -0.0138(10)
C13B 0.0411(12) 0.047(3) 0.033(3) -0.0015(19) -0.0086(13) -0.0196(13)
C14B 0.067(2) 0.064(4) 0.043(3) 0.010(3) -0.026(2) -0.029(3)
C15B 0.051(2) 0.060(4) 0.095(5) 0.018(3) -0.041(3) -0.018(3)
C16B 0.0306(13) 0.052(4) 0.118(6) 0.013(3) -0.022(3) -0.014(2)
C17B 0.0303(10) 0.039(3) 0.066(4) 0.000(2) -0.004(2) -0.0164(16)

loop_
_atom_type_symbol
_atom_type_description
_atom_type_scat_dispersion_real
_atom_type_scat_dispersion_imag
_atom_type_scat_source
C C 0.0033 0.0016 'International Tables Vol C Tables 4.2.6.8 and 6.1.1.4'
H H 0.0000 0.0000 'International Tables Vol C Tables 4.2.6.8 and 6.1.1.4'
O O 0.0106 0.0060 'International Tables Vol C Tables 4.2.6.8 and 6.1.1.4'
P P 0.1023 0.0942 'International Tables Vol C Tables 4.2.6.8 and 6.1.1.4'
Fe Fe 0.3463 0.8444 'International Tables Vol C Tables 4.2.6.8 and 6.1.1.4'

loop_
_geom_angle_atom_site_label_1
_geom_angle_atom_site_label_2
_geom_angle_atom_site_label_3
_geom_angle
C11 Fe1 C1 92.07(7)
C11 Fe1 C2 103.38(7)
C1 Fe1 C2 39.38(6)
C11 Fe1 C5 117.69(7)
C1 Fe1 C5 39.22(6)
C2 Fe1 C5 65.60(6)
C11 Fe1 C3 140.45(7)
C1 Fe1 C3 65.31(6)
C2 Fe1 C3 38.81(6)
C5 Fe1 C3 64.90(6)
C11 Fe1 C4 155.88(7)
C1 Fe1 C4 65.35(7)
C2 Fe1 C4 65.06(6)
C5 Fe1 C4 38.83(7)
C3 Fe1 C4 38.39(7)
C11 Fe1 P1 86.84(6)
C1 Fe1 P1 145.92(5)
C2 Fe1 P1 107.99(5)
C5 Fe1 P1 155.30(5)
C3 Fe1 P1 94.78(5)
C4 Fe1 P1 116.48(5)
C11 Fe1 P2 91.84(5)
C1 Fe1 P2 120.70(5)
C2 Fe1 P2 154.18(5)
C5 Fe1 P2 88.92(5)
C3 Fe1 P2 127.37(5)
C4 Fe1 P2 92.77(5)
P1 Fe1 P2 93.379(17)
C5 C1 C2 107.99(14)
C5 C1 C6 126.57(16)
C2 C1 C6 125.17(16)
C5 C1 Fe1 71.18(9)
C2 C1 Fe1 70.94(9)
C6 C1 Fe1 128.12(12)
C3 C2 C1 107.79(15)
C3 C2 C7 126.08(16)
C1 C2 C7 125.63(16)
C3 C2 Fe1 71.87(9)
C1 C2 Fe1 69.68(9)
C7 C2 Fe1 130.20(12)
C4 C3 C2 108.29(15)
C4 C3 C8 126.62(17)
C2 C3 C8 124.66(17)
C4 C3 Fe1 70.88(9)
C2 C3 Fe1 69.32(9)
C8 C3 Fe1 131.35(12)
C3 C4 C5 107.89(15)
C3 C4 C9 128.48(17)
C5 C4 C9 123.19(17)
C3 C4 Fe1 70.74(9)
C5 C4 Fe1 69.41(9)
C9 C4 Fe1 131.22(13)
C1 C5 C4 108.04(15)
C1 C5 C10 127.64(17)
C4 C5 C10 123.62(17)
C1 C5 Fe1 69.60(9)
C4 C5 Fe1 71.76(9)
C10 C5 Fe1 131.77(12)
C1 C6 H6A 109.5
C1 C6 H6B 109.5
H6A C6 H6B 109.5
C1 C6 H6C 109.5
H6A C6 H6C 109.5
H6B C6 H6C 109.5
C2 C7 H7A 109.5
C2 C7 H7B 109.5
H7A C7 H7B 109.5
C2 C7 H7C 109.5
H7A C7 H7C 109.5
H7B C7 H7C 109.5
C3 C8 H8A 109.5
C3 C8 H8B 109.5
H8A C8 H8B 109.5
C3 C8 H8C 109.5
H8A C8 H8C 109.5
H8B C8 H8C 109.5
C4 C9 H9A 109.5
C4 C9 H9B 109.5
H9A C9 H9B 109.5
C4 C9 H9C 109.5
H9A C9 H9C 109.5
H9B C9 H9C 109.5
C5 C10 H10A 109.5
C5 C10 H10B 109.5
H10A C10 H10B 109.5
C5 C10 H10C 109.5
H10A C10 H10C 109.5
H10B C10 H10C 109.5
O1 C11 Fe1 177.85(15)
C12B P1 C18 106.2(4)
C12B P1 C12 9.4(6)
C18 P1 C12 101.2(4)
C12B P1 Fe1 124.6(4)
C18 P1 Fe1 115.44(5)
C12 P1 Fe1 122.4(4)
C12B P1 H1P 93.8(9)
C18 P1 H1P 98.3(9)
C12 P1 H1P 102.6(9)
Fe1 P1 H1P 113.5(9)
C13 C12 C17 119.8(4)
C13 C12 P1 120.4(6)
C17 C12 P1 119.5(7)
C14 C13 C12 120.7(5)
C14 C13 H13A 119.6
C12 C13 H13A 119.6
C15 C14 C13 118.9(5)
C15 C14 H14A 120.5
C13 C14 H14A 120.5
C14 C15 C16 121.3(5)
C14 C15 H15A 119.3
C16 C15 H15A 119.3
C15 C16 C17 120.1(5)
C15 C16 H16A 120.0
C17 C16 H16A 120.0
C16 C17 C12 119.2(5)
C16 C17 H17A 120.4
C12 C17 H17A 120.4
C19 C18 C23 118.36(16)
C19 C18 P1 123.41(13)
C23 C18 P1 118.14(13)
C20 C19 C18 120.76(17)
C20 C19 H19A 119.6
C18 C19 H19A 119.6
C21 C20 C19 120.64(18)
C21 C20 H20A 119.7
C19 C20 H20A 119.7
C20 C21 C22 119.35(18)
C20 C21 H21A 120.3
C22 C21 H21A 120.3
C23 C22 C21 120.41(17)
C23 C22 H22A 119.8
C21 C22 H22A 119.8
C22 C23 C18 120.46(17)
C22 C23 H23A 119.8
C18 C23 H23A 119.8
C24 P2 C30 97.96(8)
C24 P2 Fe1 111.31(5)
C30 P2 Fe1 112.59(5)
C25 C24 C29 116.93(16)
C25 C24 P2 125.09(13)
C29 C24 P2 117.52(14)
C26 C25 C24 121.86(17)
C26 C25 H25A 119.1
C24 C25 H25A 119.1
C27 C26 C25 120.34(19)
C27 C26 H26A 119.8
C25 C26 H26A 119.8
C26 C27 C28 118.95(19)
C26 C27 H27A 120.5
C28 C27 H27A 120.5
C29 C28 C27 120.93(18)
C29 C28 H28A 119.5
C27 C28 H28A 119.5
C28 C29 C24 120.95(18)
C28 C29 H29A 119.5
C24 C29 H29A 119.5
C35 C30 C31 117.85(16)
C35 C30 P2 118.39(14)
C31 C30 P2 123.73(13)
C32 C31 C30 120.85(17)
C32 C31 H31A 119.6
C30 C31 H31A 119.6
C33 C32 C31 120.42(19)
C33 C32 H32A 119.8
C31 C32 H32A 119.8
C32 C33 C34 119.58(18)
C32 C33 H33A 120.2
C34 C33 H33A 120.2
C33 C34 C35 120.40(19)
C33 C34 H34A 119.8
C35 C34 H34A 119.8
C34 C35 C30 120.84(19)
C34 C35 H35A 119.6
C30 C35 H35A 119.6
C13B C12B C17B 120.0
C13B C12B P1 119.2(6)
C17B C12B P1 120.7(6)
C14B C13B C12B 120.0
C14B C13B H13B 120.0
C12B C13B H13B 120.0
C13B C14B C15B 120.0
C13B C14B H14B 120.0
C15B C14B H14B 120.0
C14B C15B C16B 120.0
C14B C15B H15B 120.0
C16B C15B H15B 120.0
C17B C16B C15B 120.0
C17B C16B H16B 120.0
C15B C16B H16B 120.0
C16B C17B C12B 120.0
C16B C17B H17B 120.0
C12B C17B H17B 120.0

loop_
_geom_bond_atom_site_label_1
_geom_bond_atom_site_label_2
_geom_bond_distance
Fe1 C11 1.7275(16)
Fe1 C1 2.1103(15)
Fe1 C2 2.1270(15)
Fe1 C5 2.1313(16)
Fe1 C3 2.1606(16)
Fe1 C4 2.1624(16)
Fe1 P1 2.1808(4)
Fe1 P2 2.3081(4)
C1 C5 1.424(2)
C1 C2 1.428(2)
C1 C6 1.502(2)
C2 C3 1.425(2)
C2 C7 1.497(2)
C3 C4 1.421(2)
C3 C8 1.505(2)
C4 C5 1.428(2)
C4 C9 1.499(2)
C5 C10 1.497(2)
C6 H6A 0.9800
C6 H6B 0.9800
C6 H6C 0.9800
C7 H7A 0.9800
C7 H7B 0.9800
C7 H7C 0.9800
C8 H8A 0.9800
C8 H8B 0.9800
C8 H8C 0.9800
C9 H9A 0.9800
C9 H9B 0.9800
C9 H9C 0.9800
C10 H10A 0.9800
C10 H10B 0.9800
C10 H10C 0.9800
C11 O1 1.163(2)
P1 C12B 1.768(6)
P1 C18 1.8325(17)
P1 C12 1.888(7)
P1 H1P 1.35(2)
C12 C13 1.383(6)
C12 C17 1.387(6)
C13 C14 1.382(6)
C13 H13A 0.9500
C14 C15 1.365(9)
C14 H14A 0.9500
C15 C16 1.374(10)
C15 H15A 0.9500
C16 C17 1.384(7)
C16 H16A 0.9500
C17 H17A 0.9500
C18 C19 1.388(2)
C18 C23 1.398(2)
C19 C20 1.386(3)
C19 H19A 0.9500
C20 C21 1.374(3)
C20 H20A 0.9500
C21 C22 1.386(3)
C21 H21A 0.9500
C22 C23 1.386(3)
C22 H22A 0.9500
C23 H23A 0.9500
P2 C24 1.8494(18)
P2 C30 1.8500(17)
C24 C25 1.395(2)
C24 C29 1.405(2)
C25 C26 1.388(3)
C25 H25A 0.9500
C26 C27 1.377(3)
C26 H26A 0.9500
C27 C28 1.387(3)
C27 H27A 0.9500
C28 C29 1.384(3)
C28 H28A 0.9500
C29 H29A 0.9500
C30 C35 1.396(2)
C30 C31 1.398(2)
C31 C32 1.391(3)
C31 H31A 0.9500
C32 C33 1.378(3)
C32 H32A 0.9500
C33 C34 1.379(3)
C33 H33A 0.9500
C34 C35 1.392(3)
C34 H34A 0.9500
C35 H35A 0.9500
C12B C13B 1.3900
C12B C17B 1.3900
C13B C14B 1.3900
C13B H13B 0.9500
C14B C15B 1.3900
C14B H14B 0.9500
C15B C16B 1.3900
C15B H15B 0.9500
C16B C17B 1.3900
C16B H16B 0.9500
C17B H17B 0.9500

loop_
_geom_torsion_atom_site_label_1
_geom_torsion_atom_site_label_2
_geom_torsion_atom_site_label_3
_geom_torsion_atom_site_label_4
_geom_torsion
C11 Fe1 C1 C5 -133.71(11)
C2 Fe1 C1 C5 117.58(14)
C3 Fe1 C1 C5 79.92(11)
C4 Fe1 C1 C5 37.50(10)
P1 Fe1 C1 C5 138.87(9)
P2 Fe1 C1 C5 -40.34(11)
C11 Fe1 C1 C2 108.71(11)
C5 Fe1 C1 C2 -117.58(14)
C3 Fe1 C1 C2 -37.66(10)
C4 Fe1 C1 C2 -80.08(11)
P1 Fe1 C1 C2 21.29(15)
P2 Fe1 C1 C2 -157.92(8)
C11 Fe1 C1 C6 -11.52(17)
C2 Fe1 C1 C6 -120.2(2)
C5 Fe1 C1 C6 122.2(2)
C3 Fe1 C1 C6 -157.89(18)
C4 Fe1 C1 C6 159.69(18)
P1 Fe1 C1 C6 -98.95(17)
P2 Fe1 C1 C6 81.84(16)
C5 C1 C2 C3 0.24(18)
C6 C1 C2 C3 -174.12(16)
Fe1 C1 C2 C3 62.14(11)
C5 C1 C2 C7 172.54(15)
C6 C1 C2 C7 -1.8(3)
Fe1 C1 C2 C7 -125.55(17)
C5 C1 C2 Fe1 -61.90(11)
C6 C1 C2 Fe1 123.74(17)
C11 Fe1 C2 C3 165.71(10)
C1 Fe1 C2 C3 -117.65(14)
C5 Fe1 C2 C3 -79.68(11)
C4 Fe1 C2 C3 -36.77(10)
P1 Fe1 C2 C3 74.70(10)
P2 Fe1 C2 C3 -69.74(15)
C11 Fe1 C2 C1 -76.64(11)
C5 Fe1 C2 C1 37.98(10)
C3 Fe1 C2 C1 117.65(14)
C4 Fe1 C2 C1 80.89(11)
P1 Fe1 C2 C1 -167.65(9)
P2 Fe1 C2 C1 47.91(16)
C11 Fe1 C2 C7 43.39(18)
C1 Fe1 C2 C7 120.0(2)
C5 Fe1 C2 C7 158.01(19)
C3 Fe1 C2 C7 -122.3(2)
C4 Fe1 C2 C7 -159.08(19)
P1 Fe1 C2 C7 -47.62(18)
P2 Fe1 C2 C7 167.94(12)
C1 C2 C3 C4 -0.31(18)
C7 C2 C3 C4 -172.57(15)
Fe1 C2 C3 C4 60.43(11)
C1 C2 C3 C8 172.58(16)
C7 C2 C3 C8 0.3(3)
Fe1 C2 C3 C8 -126.69(17)
C1 C2 C3 Fe1 -60.73(11)
C7 C2 C3 Fe1 127.00(17)
C11 Fe1 C3 C4 -141.23(12)
C1 Fe1 C3 C4 -80.86(11)
C2 Fe1 C3 C4 -119.07(14)
C5 Fe1 C3 C4 -37.43(10)
P1 Fe1 C3 C4 127.94(9)
P2 Fe1 C3 C4 29.99(12)
C11 Fe1 C3 C2 -22.16(16)
C1 Fe1 C3 C2 38.21(10)
C5 Fe1 C3 C2 81.64(10)
C4 Fe1 C3 C2 119.07(14)
P1 Fe1 C3 C2 -112.99(9)
P2 Fe1 C3 C2 149.06(8)
C11 Fe1 C3 C8 96.4(2)
C1 Fe1 C3 C8 156.7(2)
C2 Fe1 C3 C8 118.5(2)
C5 Fe1 C3 C8 -159.8(2)
C4 Fe1 C3 C8 -122.4(2)
P1 Fe1 C3 C8 5.54(18)
P2 Fe1 C3 C8 -92.42(18)
C2 C3 C4 C5 0.26(18)
C8 C3 C4 C5 -172.45(16)
Fe1 C3 C4 C5 59.71(11)
C2 C3 C4 C9 172.68(17)
C8 C3 C4 C9 0.0(3)
Fe1 C3 C4 C9 -127.87(18)
C2 C3 C4 Fe1 -59.45(11)
C8 C3 C4 Fe1 127.84(17)
C11 Fe1 C4 C3 102.68(19)
C1 Fe1 C4 C3 80.74(11)
C2 Fe1 C4 C3 37.16(10)
C5 Fe1 C4 C3 118.61(14)
P1 Fe1 C4 C3 -61.40(10)
P2 Fe1 C4 C3 -156.57(9)
C11 Fe1 C4 C5 -15.9(2)
C1 Fe1 C4 C5 -37.87(10)
C2 Fe1 C4 C5 -81.45(10)
C3 Fe1 C4 C5 -118.61(14)
P1 Fe1 C4 C5 179.99(8)
P2 Fe1 C4 C5 84.82(9)
C11 Fe1 C4 C9 -132.6(2)
C1 Fe1 C4 C9 -154.5(2)
C2 Fe1 C4 C9 161.9(2)
C5 Fe1 C4 C9 -116.6(2)
C3 Fe1 C4 C9 124.8(2)
P1 Fe1 C4 C9 63.36(19)
P2 Fe1 C4 C9 -31.81(18)
C2 C1 C5 C4 -0.08(18)
C6 C1 C5 C4 174.18(16)
Fe1 C1 C5 C4 -61.82(11)
C2 C1 C5 C10 -170.62(17)
C6 C1 C5 C10 3.6(3)
Fe1 C1 C5 C10 127.63(18)
C2 C1 C5 Fe1 61.74(11)
C6 C1 C5 Fe1 -124.00(17)
C3 C4 C5 C1 -0.11(18)
C9 C4 C5 C1 -173.02(15)
Fe1 C4 C5 C1 60.44(11)
C3 C4 C5 C10 170.90(16)
C9 C4 C5 C10 -2.0(3)
Fe1 C4 C5 C10 -128.54(17)
C3 C4 C5 Fe1 -60.55(11)
C9 C4 C5 Fe1 126.54(17)
C11 Fe1 C5 C1 54.66(12)
C2 Fe1 C5 C1 -38.14(10)
C3 Fe1 C5 C1 -81.05(10)
C4 Fe1 C5 C1 -118.06(14)
P1 Fe1 C5 C1 -118.09(12)
P2 Fe1 C5 C1 146.17(9)
C11 Fe1 C5 C4 172.72(10)
C1 Fe1 C5 C4 118.06(14)
C2 Fe1 C5 C4 79.92(11)
C3 Fe1 C5 C4 37.01(10)
P1 Fe1 C5 C4 -0.03(17)
P2 Fe1 C5 C4 -95.77(9)
C11 Fe1 C5 C10 -68.1(2)
C1 Fe1 C5 C10 -122.8(2)
C2 Fe1 C5 C10 -160.9(2)
C3 Fe1 C5 C10 156.2(2)
C4 Fe1 C5 C10 119.2(2)
P1 Fe1 C5 C10 119.14(18)
P2 Fe1 C5 C10 23.40(18)
C1 Fe1 C11 O1 -66(4)
C2 Fe1 C11 O1 -28(4)
C5 Fe1 C11 O1 -97(4)
C3 Fe1 C11 O1 -14(4)
C4 Fe1 C11 O1 -86(4)
P1 Fe1 C11 O1 80(4)
P2 Fe1 C11 O1 173(4)
C11 Fe1 P1 C12B 145.9(4)
C1 Fe1 P1 C12B -125.1(4)
C2 Fe1 P1 C12B -111.1(4)
C5 Fe1 P1 C12B -40.5(4)
C3 Fe1 P1 C12B -73.7(4)
C4 Fe1 P1 C12B -40.6(4)
P2 Fe1 P1 C12B 54.2(4)
C11 Fe1 P1 C18 -79.41(8)
C1 Fe1 P1 C18 9.61(11)
C2 Fe1 P1 C18 23.63(8)
C5 Fe1 P1 C18 94.16(13)
C3 Fe1 P1 C18 60.97(8)
C4 Fe1 P1 C18 94.14(8)
P2 Fe1 P1 C18 -171.07(6)
C11 Fe1 P1 C12 156.9(4)
C1 Fe1 P1 C12 -114.1(4)
C2 Fe1 P1 C12 -100.1(4)
C5 Fe1 P1 C12 -29.6(4)
C3 Fe1 P1 C12 -62.7(4)
C4 Fe1 P1 C12 -29.6(4)
P2 Fe1 P1 C12 65.2(4)
C12B P1 C12 C13 110(5)
C18 P1 C12 C13 -127.2(5)
Fe1 P1 C12 C13 2.8(6)
C12B P1 C12 C17 -64(4)
C18 P1 C12 C17 59.3(6)
Fe1 P1 C12 C17 -170.7(4)
C17 C12 C13 C14 -1.6(8)
P1 C12 C13 C14 -175.1(8)
C12 C13 C14 C15 0.7(9)
C13 C14 C15 C16 0.9(11)
C14 C15 C16 C17 -1.6(11)
C15 C16 C17 C12 0.8(10)
C13 C12 C17 C16 0.8(8)
P1 C12 C17 C16 174.4(7)
C12B P1 C18 C19 28.2(4)
C12 P1 C18 C19 20.0(4)
Fe1 P1 C18 C19 -114.26(14)
C12B P1 C18 C23 -155.3(3)
C12 P1 C18 C23 -163.5(3)
Fe1 P1 C18 C23 62.22(14)
C23 C18 C19 C20 -1.6(3)
P1 C18 C19 C20 174.89(15)
C18 C19 C20 C21 1.4(3)
C19 C20 C21 C22 -0.3(3)
C20 C21 C22 C23 -0.6(3)
C21 C22 C23 C18 0.4(3)
C19 C18 C23 C22 0.7(3)
P1 C18 C23 C22 -175.99(14)
C11 Fe1 P2 C24 42.37(8)
C1 Fe1 P2 C24 -51.14(8)
C2 Fe1 P2 C24 -84.34(12)
C5 Fe1 P2 C24 -75.30(8)
C3 Fe1 P2 C24 -132.05(8)
C4 Fe1 P2 C24 -113.95(7)
P1 Fe1 P2 C24 129.31(6)
C11 Fe1 P2 C30 -66.49(8)
C1 Fe1 P2 C30 -159.99(8)
C2 Fe1 P2 C30 166.81(12)
C5 Fe1 P2 C30 175.85(8)
C3 Fe1 P2 C30 119.09(8)
C4 Fe1 P2 C30 137.20(8)
P1 Fe1 P2 C30 20.46(6)
C30 P2 C24 C25 131.51(16)
Fe1 P2 C24 C25 13.43(17)
C30 P2 C24 C29 -56.53(15)
Fe1 P2 C24 C29 -174.61(12)
C29 C24 C25 C26 -1.8(3)
P2 C24 C25 C26 170.19(15)
C24 C25 C26 C27 0.9(3)
C25 C26 C27 C28 0.9(3)
C26 C27 C28 C29 -1.7(3)
C27 C28 C29 C24 0.8(3)
C25 C24 C29 C28 1.0(3)
P2 C24 C29 C28 -171.67(16)
C24 P2 C30 C35 135.40(15)
Fe1 P2 C30 C35 -107.51(14)
C24 P2 C30 C31 -46.71(16)
Fe1 P2 C30 C31 70.39(16)
C35 C30 C31 C32 1.5(3)
P2 C30 C31 C32 -176.37(15)
C30 C31 C32 C33 0.6(3)
C31 C32 C33 C34 -1.9(3)
C32 C33 C34 C35 1.1(4)
C33 C34 C35 C30 1.1(4)
C31 C30 C35 C34 -2.4(3)
P2 C30 C35 C34 175.66(17)
C18 P1 C12B C13B -125.2(3)
C12 P1 C12B C13B -66(5)
Fe1 P1 C12B C13B 12.9(5)
C18 P1 C12B C17B 57.8(5)
C12 P1 C12B C17B 117(5)
Fe1 P1 C12B C17B -164.1(3)
C17B C12B C13B C14B 0.0
P1 C12B C13B C14B -177.0(7)
C12B C13B C14B C15B 0.0
C13B C14B C15B C16B 0.0
C14B C15B C16B C17B 0.0
C15B C16B C17B C12B 0.0
C13B C12B C17B C16B 0.0
P1 C12B C17B C16B 176.9(7)
